data_7717508
loop_
_publ_author_name
'Nakamura, Masashi'
'Gon, Masayuki'
'Tanaka, Kazuo'

_publ_section_title
;
 Contribution of Radiative Rate Constants to Crystallization-Induced
 Emission Enhancement in Boron-Fused Azobenzene Complexes
;
_journal_name_full 'Dalton Transactions'
_journal_paper_doi 10.1039/D4DT02458C
_journal_year 2024
_chemical_formula_sum 'C12 H6 B Br2 F N2 O2'
_chemical_formula_weight 399.82
_space_group_crystal_system triclinic
_space_group_IT_number 2
_space_group_name_Hall '-P 1'
_space_group_name_H-M_alt 'P -1'
_atom_sites_solution_hydrogens geom
_audit_creation_method SHELXL-2018/3
_audit_update_record
;
2024-03-12 deposited with the CCDC.	2024-11-06 downloaded from the CCDC.
;
_cell_angle_alpha 95.261(3)
_cell_angle_beta 97.928(6)
_cell_angle_gamma 115.739(7)
_cell_formula_units_Z 2
_cell_length_a 6.975(3)
_cell_length_b 7.306(3)
_cell_length_c 14.302(6)
_cell_measurement_reflns_used 1939
_cell_measurement_temperature 143(2)
_cell_measurement_theta_max 27.5
_cell_measurement_theta_min 3.1
_cell_volume 640.8(5)
_computing_structure_refinement 'SHELXL-2018/3 (Sheldrick, 2018)'
_computing_structure_solution 'SHELXT 2018/2 (Sheldrick, 2018)'
_diffrn_ambient_temperature 143(2)
_diffrn_measured_fraction_theta_full 0.975
_diffrn_measured_fraction_theta_max 0.954
_diffrn_measurement_device_type 'Rigaku Saturn724+ (4x4 bin mode)'
_diffrn_measurement_method 'profile data from \w-scans'
_diffrn_radiation_type MoK\a
_diffrn_radiation_wavelength 0.71075
_diffrn_reflns_av_R_equivalents 0.0277
_diffrn_reflns_av_unetI/netI 0.0544
_diffrn_reflns_Laue_measured_fraction_full 0.975
_diffrn_reflns_Laue_measured_fraction_max 0.954
_diffrn_reflns_limit_h_max 7
_diffrn_reflns_limit_h_min -9
_diffrn_reflns_limit_k_max 9
_diffrn_reflns_limit_k_min -8
_diffrn_reflns_limit_l_max 18
_diffrn_reflns_limit_l_min -18
_diffrn_reflns_number 5189
_diffrn_reflns_point_group_measured_fraction_full 0.975
_diffrn_reflns_point_group_measured_fraction_max 0.954
_diffrn_reflns_theta_full 25.242
_diffrn_reflns_theta_max 27.506
_diffrn_reflns_theta_min 3.141
_exptl_absorpt_coefficient_mu 6.337
_exptl_absorpt_correction_T_max 1.000
_exptl_absorpt_correction_T_min 0.777
_exptl_absorpt_correction_type multi-scan
_exptl_absorpt_process_details '(REQAB; Rigaku, 1998)'
_exptl_crystal_colour Orange
_exptl_crystal_density_diffrn 2.072
_exptl_crystal_description Plate
_exptl_crystal_F_000 384
_exptl_crystal_preparation Luminescent
_exptl_crystal_recrystallization_method 'Re-crystallisation from solvent: hexane'
_exptl_crystal_size_max 0.10
_exptl_crystal_size_mid 0.03
_exptl_crystal_size_min 0.01
_refine_diff_density_max 0.759
_refine_diff_density_min -0.460
_refine_diff_density_rms 0.093
_refine_ls_extinction_method none
_refine_ls_goodness_of_fit_ref 0.978
_refine_ls_hydrogen_treatment constr
_refine_ls_matrix_type full
_refine_ls_number_parameters 200
_refine_ls_number_reflns 2802
_refine_ls_number_restraints 21
_refine_ls_restrained_S_all 0.975
_refine_ls_R_factor_all 0.0517
_refine_ls_R_factor_gt 0.0334
_refine_ls_shift/su_max 0.001
_refine_ls_shift/su_mean 0.000
_refine_ls_structure_factor_coef Fsqd
_refine_ls_weighting_details 'w=1/[\s^2^(Fo^2^)+(0.0262P)^2^] where P=(Fo^2^+2Fc^2^)/3'
_refine_ls_weighting_scheme calc
_refine_ls_wR_factor_gt 0.0623
_refine_ls_wR_factor_ref 0.0669
_reflns_Friedel_coverage 0.000
_reflns_number_gt 2074
_reflns_number_total 2802
_reflns_threshold_expression 'I > 2\s(I)'
_cod_data_source_file d4dt02458c2.cif
_cod_data_source_block BAz-Br
_cod_depositor_comments
;
The following automatic conversions were performed:

data item '_exptl_absorpt_correction_type' value 'Multi-scan' was
changed to 'multi-scan' in accordance with the
/home/data/users/saulius/crontab/automatic-downloads/rss-feeds/RSC/lib/dictionaries/cif_core.dic
dictionary named 'cif_core.dic' version 2.4.2 last updated on
2011-04-26.

Automatic conversion script
Id: cif_fix_values 8170 2020-07-09 18:12:32Z antanas 
;
_cod_database_code 7717508
_shelx_shelxl_version_number 2018/3
_shelx_space_group_comment
;
The symmetry employed for this shelxl refinement is uniquely defined
by the following loop, which should always be used as a source of
symmetry information in preference to the above space-group names.
They are only intended as comments.
;

loop_
_space_group_symop_operation_xyz
'x, y, z'
'-x, -y, -z'

loop_
_atom_site_label
_atom_site_type_symbol
_atom_site_fract_x
_atom_site_fract_y
_atom_site_fract_z
_atom_site_U_iso_or_equiv
_atom_site_adp_type
_atom_site_occupancy
_atom_site_site_symmetry_order
_atom_site_calc_flag
_atom_site_refinement_flags_posn
_atom_site_refinement_flags_adp
_atom_site_refinement_flags_occupancy
_atom_site_disorder_assembly
_atom_site_disorder_group
C1 C 0.6327(5) 0.5119(5) 0.7951(2) 0.0267(8) Uani 1 1 d . . . . .
C2 C 0.8070(5) 0.5507(5) 0.8682(2) 0.0272(8) Uani 1 1 d . . . . .
C3 C 0.8340(5) 0.6639(5) 0.9562(2) 0.0268(8) Uani 1 1 d . . . . .
H1 H 0.951956 0.692440 1.006762 0.032 Uiso 1 1 calc R U . . .
C4 C 0.6829(5) 0.7333(5) 0.9675(2) 0.0256(8) Uani 1 1 d . . . . .
C5 C 0.5074(5) 0.6948(5) 0.8959(3) 0.0319(9) Uani 1 1 d . . . . .
H2 H 0.406257 0.744735 0.907470 0.038 Uiso 1 1 calc R U . . .
C6 C 0.4813(5) 0.5831(5) 0.8078(3) 0.0323(9) Uani 1 1 d . . . . .
H3 H 0.363440 0.555752 0.757411 0.039 Uiso 1 1 calc R U . . .
C7 C 0.6680(5) 0.3003(5) 0.5691(3) 0.0254(8) Uani 1 1 d . . . . .
C8 C 0.8721(5) 0.3005(5) 0.5941(2) 0.0236(7) Uani 1 1 d . . . . .
C9 C 0.9658(5) 0.2501(5) 0.5229(2) 0.0233(7) Uani 1 1 d . . . . .
H4 H 1.103915 0.252567 0.538173 0.028 Uiso 1 1 calc R U . . .
C10 C 0.8529(5) 0.1959(5) 0.4291(2) 0.0221(7) Uani 1 1 d . . . . .
C11 C 0.6526(5) 0.1950(5) 0.4038(3) 0.0294(8) Uani 1 1 d . . . . .
H5 H 0.579080 0.157249 0.338796 0.035 Uiso 1 1 calc R U . . .
C12 C 0.5641(5) 0.2487(5) 0.4735(3) 0.0298(8) Uani 1 1 d . . . . .
H6 H 0.428717 0.251208 0.456723 0.036 Uiso 1 1 calc R U . . .
N1A N 0.6606(9) 0.3975(8) 0.7176(3) 0.0238(13) Uani 0.844(9) 1 d . . P A 1
N2A N 0.5684(6) 0.3719(5) 0.6309(3) 0.0241(11) Uani 0.844(9) 1 d . . P A 1
N1B N 0.549(3) 0.440(3) 0.6959(14) 0.015(5) Uani 0.156(9) 1 d . U P A 2
N2B N 0.669(5) 0.367(4) 0.6793(19) 0.015(5) Uani 0.156(9) 1 d . . P A 2
O1 O 0.9451(3) 0.4756(4) 0.84480(16) 0.0312(6) Uani 1 1 d . . . . .
O2 O 0.9800(3) 0.3564(3) 0.68596(16) 0.0291(6) Uani 1 1 d . . . . .
B1 B 0.8433(6) 0.3308(6) 0.7551(3) 0.0235(9) Uani 1 1 d . . . . .
F1 F 0.7421(3) 0.1299(3) 0.76947(14) 0.0369(5) Uani 1 1 d . . . . .
Br1 Br 0.71393(6) 0.88550(5) 1.08789(3) 0.03617(13) Uani 1 1 d . . . . .
Br2 Br 0.97212(6) 0.11606(5) 0.33132(2) 0.03285(12) Uani 1 1 d . . . . .

loop_
_atom_site_aniso_label
_atom_site_aniso_U_11
_atom_site_aniso_U_22
_atom_site_aniso_U_33
_atom_site_aniso_U_23
_atom_site_aniso_U_13
_atom_site_aniso_U_12
C1 0.027(2) 0.0226(18) 0.0210(18) 0.0030(15) 0.0062(15) 0.0025(16)
C2 0.027(2) 0.0261(19) 0.0277(19) 0.0073(16) 0.0112(16) 0.0089(16)
C3 0.0240(19) 0.0273(19) 0.0216(18) 0.0037(16) 0.0046(14) 0.0049(16)
C4 0.0289(19) 0.0231(17) 0.0222(18) 0.0063(15) 0.0092(15) 0.0078(15)
C5 0.026(2) 0.030(2) 0.042(2) 0.0159(18) 0.0057(17) 0.0127(17)
C6 0.028(2) 0.0295(19) 0.031(2) 0.0131(17) -0.0033(16) 0.0064(17)
C7 0.0235(19) 0.0184(17) 0.033(2) 0.0041(16) 0.0102(16) 0.0071(15)
C8 0.0213(18) 0.0178(17) 0.0207(18) -0.0005(14) 0.0001(14) 0.0009(15)
C9 0.0201(18) 0.0224(17) 0.0246(19) 0.0045(15) 0.0029(14) 0.0073(15)
C10 0.0253(18) 0.0149(16) 0.0233(18) 0.0047(14) 0.0057(14) 0.0061(14)
C11 0.028(2) 0.0227(18) 0.030(2) 0.0069(16) -0.0004(16) 0.0060(16)
C12 0.0172(18) 0.0292(19) 0.043(2) 0.0143(17) 0.0051(16) 0.0088(16)
N1A 0.019(2) 0.027(3) 0.022(3) 0.005(2) 0.000(2) 0.0078(19)
N2A 0.019(2) 0.027(2) 0.022(2) 0.0074(17) 0.0019(17) 0.0068(16)
N1B 0.014(8) 0.012(7) 0.019(5) 0.006(5) 0.008(5) 0.004(5)
N2B 0.007(10) 0.005(9) 0.025(8) 0.003(9) 0.001(10) -0.003(8)
O1 0.0229(13) 0.0416(15) 0.0245(13) -0.0054(12) 0.0025(10) 0.0131(11)
O2 0.0195(12) 0.0402(15) 0.0210(13) -0.0052(11) 0.0004(10) 0.0106(11)
B1 0.024(2) 0.027(2) 0.019(2) 0.0043(17) -0.0009(16) 0.0124(18)
F1 0.0406(12) 0.0292(11) 0.0389(13) 0.0144(10) 0.0021(10) 0.0140(10)
Br1 0.0470(3) 0.0278(2) 0.0337(2) 0.00234(17) 0.01875(18) 0.01430(18)
Br2 0.0425(2) 0.0317(2) 0.0218(2) 0.00080(16) 0.00790(16) 0.01475(18)

loop_
_atom_type_symbol
_atom_type_description
_atom_type_scat_dispersion_real
_atom_type_scat_dispersion_imag
_atom_type_scat_source
C C 0.0033 0.0016 'International Tables Vol C Tables 4.2.6.8 and 6.1.1.4'
H H 0.0000 0.0000 'International Tables Vol C Tables 4.2.6.8 and 6.1.1.4'
N N 0.0061 0.0033 'International Tables Vol C Tables 4.2.6.8 and 6.1.1.4'
O O 0.0106 0.0060 'International Tables Vol C Tables 4.2.6.8 and 6.1.1.4'
B B 0.0013 0.0007 'International Tables Vol C Tables 4.2.6.8 and 6.1.1.4'
F F 0.0171 0.0103 'International Tables Vol C Tables 4.2.6.8 and 6.1.1.4'
Br Br -0.2901 2.4595 'International Tables Vol C Tables 4.2.6.8 and 6.1.1.4'

loop_
_geom_angle_atom_site_label_1
_geom_angle_atom_site_label_2
_geom_angle_atom_site_label_3
_geom_angle
_geom_angle_site_symmetry_1
_geom_angle_site_symmetry_3
_geom_angle_publ_flag
C6 C1 C2 121.8(3) . . ?
C6 C1 N1A 134.2(4) . . ?
C2 C1 N1A 104.0(4) . . ?
C6 C1 N1B 94.0(9) . . ?
C2 C1 N1B 143.5(9) . . ?
O1 C2 C3 124.5(3) . . ?
O1 C2 C1 115.4(3) . . ?
C3 C2 C1 120.2(3) . . ?
C4 C3 C2 117.2(3) . . ?
C3 C4 C5 123.5(3) . . ?
C3 C4 Br1 118.1(3) . . ?
C5 C4 Br1 118.4(3) . . ?
C6 C5 C4 119.3(3) . . ?
C5 C6 C1 118.0(3) . . ?
C12 C7 N2A 114.3(3) . . ?
C12 C7 C8 119.6(3) . . ?
N2A C7 C8 125.6(3) . . ?
C12 C7 N2B 149.2(11) . . ?
C8 C7 N2B 91.3(11) . . ?
O2 C8 C9 119.5(3) . . ?
O2 C8 C7 120.8(3) . . ?
C9 C8 C7 119.6(3) . . ?
C10 C9 C8 118.4(3) . . ?
C9 C10 C11 122.4(3) . . ?
C9 C10 Br2 119.1(3) . . ?
C11 C10 Br2 118.4(2) . . ?
C12 C11 C10 118.9(3) . . ?
C11 C12 C7 121.1(3) . . ?
N2A N1A C1 124.1(5) . . ?
N2A N1A B1 126.5(4) . . ?
C1 N1A B1 109.0(4) . . ?
N1A N2A C7 110.6(5) . . ?
N2B N1B C1 98(2) . . ?
N1B N2B C7 117(3) . . ?
N1B N2B B1 129(2) . . ?
C7 N2B B1 113.7(16) . . ?
C2 O1 B1 108.8(3) . . ?
C8 O2 B1 114.1(3) . . ?
F1 B1 O2 112.2(3) . . ?
F1 B1 O1 112.2(3) . . ?
O2 B1 O1 115.1(3) . . ?
F1 B1 N1A 108.2(3) . . ?
O2 B1 N1A 108.9(3) . . ?
O1 B1 N1A 99.2(3) . . ?
F1 B1 N2B 107.3(10) . . ?
O2 B1 N2B 90.7(9) . . ?
O1 B1 N2B 117.5(9) . . ?

loop_
_geom_bond_atom_site_label_1
_geom_bond_atom_site_label_2
_geom_bond_distance
_geom_bond_site_symmetry_2
_geom_bond_publ_flag
C1 C6 1.390(5) . ?
C1 C2 1.396(4) . ?
C1 N1A 1.413(5) . ?
C1 N1B 1.414(19) . ?
C2 O1 1.362(4) . ?
C2 C3 1.382(5) . ?
C3 C4 1.375(4) . ?
C4 C5 1.389(5) . ?
C4 Br1 1.893(3) . ?
C5 C6 1.381(5) . ?
C7 C12 1.389(5) . ?
C7 N2A 1.392(5) . ?
C7 C8 1.418(4) . ?
C7 N2B 1.60(2) . ?
C8 O2 1.349(4) . ?
C8 C9 1.387(4) . ?
C9 C10 1.385(4) . ?
C10 C11 1.391(4) . ?
C10 Br2 1.892(3) . ?
C11 C12 1.356(5) . ?
N1A N2A 1.273(7) . ?
N1A B1 1.596(7) . ?
N1B N2B 1.21(4) . ?
N2B B1 1.64(3) . ?
O1 B1 1.455(4) . ?
O2 B1 1.436(4) . ?
B1 F1 1.375(4) . ?

loop_
_geom_torsion_atom_site_label_1
_geom_torsion_atom_site_label_2
_geom_torsion_atom_site_label_3
_geom_torsion_atom_site_label_4
_geom_torsion
_geom_torsion_site_symmetry_1
_geom_torsion_site_symmetry_2
_geom_torsion_site_symmetry_3
_geom_torsion_site_symmetry_4
_geom_torsion_publ_flag
C6 C1 C2 O1 -178.5(3) . . . . ?
N1A C1 C2 O1 1.0(4) . . . . ?
N1B C1 C2 O1 -11.0(13) . . . . ?
C6 C1 C2 C3 -0.4(5) . . . . ?
N1A C1 C2 C3 179.1(3) . . . . ?
N1B C1 C2 C3 167.1(12) . . . . ?
O1 C2 C3 C4 178.2(3) . . . . ?
C1 C2 C3 C4 0.3(5) . . . . ?
C2 C3 C4 C5 0.3(5) . . . . ?
C2 C3 C4 Br1 179.2(2) . . . . ?
C3 C4 C5 C6 -0.8(5) . . . . ?
Br1 C4 C5 C6 -179.7(3) . . . . ?
C4 C5 C6 C1 0.6(5) . . . . ?
C2 C1 C6 C5 0.0(5) . . . . ?
N1A C1 C6 C5 -179.5(4) . . . . ?
N1B C1 C6 C5 -172.7(7) . . . . ?
C12 C7 C8 O2 177.8(3) . . . . ?
N2A C7 C8 O2 6.1(5) . . . . ?
N2B C7 C8 O2 -2.5(10) . . . . ?
C12 C7 C8 C9 0.2(5) . . . . ?
N2A C7 C8 C9 -171.5(3) . . . . ?
N2B C7 C8 C9 179.9(10) . . . . ?
O2 C8 C9 C10 -179.1(3) . . . . ?
C7 C8 C9 C10 -1.5(5) . . . . ?
C8 C9 C10 C11 1.5(5) . . . . ?
C8 C9 C10 Br2 -177.6(2) . . . . ?
C9 C10 C11 C12 -0.1(5) . . . . ?
Br2 C10 C11 C12 179.0(2) . . . . ?
C10 C11 C12 C7 -1.3(5) . . . . ?
N2A C7 C12 C11 173.8(3) . . . . ?
C8 C7 C12 C11 1.2(5) . . . . ?
N2B C7 C12 C11 -178.1(19) . . . . ?
C6 C1 N1A N2A 16.7(8) . . . . ?
C2 C1 N1A N2A -162.8(5) . . . . ?
C6 C1 N1A B1 -169.7(4) . . . . ?
C2 C1 N1A B1 10.8(4) . . . . ?
C1 N1A N2A C7 164.6(4) . . . . ?
B1 N1A N2A C7 -7.8(7) . . . . ?
C12 C7 N2A N1A 174.0(4) . . . . ?
C8 C7 N2A N1A -14.0(6) . . . . ?
C6 C1 N1B N2B -177.5(15) . . . . ?
C2 C1 N1B N2B 13(2) . . . . ?
C1 N1B N2B C7 -168.8(16) . . . . ?
C1 N1B N2B B1 9(3) . . . . ?
C12 C7 N2B N1B -19(4) . . . . ?
C8 C7 N2B N1B 161(2) . . . . ?
C12 C7 N2B B1 162.4(8) . . . . ?
C8 C7 N2B B1 -17.0(15) . . . . ?
C3 C2 O1 B1 168.4(3) . . . . ?
C1 C2 O1 B1 -13.6(4) . . . . ?
C9 C8 O2 B1 -158.1(3) . . . . ?
C7 C8 O2 B1 24.3(4) . . . . ?
C8 O2 B1 F1 80.3(4) . . . . ?
C8 O2 B1 O1 -149.8(3) . . . . ?
C8 O2 B1 N1A -39.5(4) . . . . ?
C8 O2 B1 N2B -28.7(10) . . . . ?
C2 O1 B1 F1 -96.3(3) . . . . ?
C2 O1 B1 O2 133.8(3) . . . . ?
C2 O1 B1 N1A 17.8(4) . . . . ?
C2 O1 B1 N2B 28.8(11) . . . . ?
N2A N1A B1 F1 -87.2(6) . . . . ?
C1 N1A B1 F1 99.4(4) . . . . ?
N2A N1A B1 O2 35.0(7) . . . . ?
C1 N1A B1 O2 -138.4(3) . . . . ?
N2A N1A B1 O1 155.7(5) . . . . ?
C1 N1A B1 O1 -17.8(4) . . . . ?
N1B N2B B1 F1 96(3) . . . . ?
C7 N2B B1 F1 -85.5(15) . . . . ?
N1B N2B B1 O2 -150(3) . . . . ?
C7 N2B B1 O2 28.0(15) . . . . ?
N1B N2B B1 O1 -31(3) . . . . ?
C7 N2B B1 O1 147.0(11) . . . . ?
